data_7006016
loop_
_publ_author_name
'Izod, Keith'
'Wills, Corinne'
'Clegg, William'
'Harrington, Ross W.'

_publ_section_title
;
 Alkali metal complexes of a phosphine-borane-stabilised carbanion:
 influence of co-ligands on structure.
;
_journal_issue 33
_journal_name_full 'Dalton transactions (Cambridge, England : 2003)'
_journal_page_first 3669
_journal_page_last 3675
_journal_paper_doi 10.1039/b708279g
_journal_year 2007
_chemical_formula_moiety 'C30 H86 B2 K2 N4 P2 Si4'
_chemical_formula_sum 'C30 H86 B2 K2 N4 P2 Si4'
_chemical_formula_weight 777.15
_chemical_name_systematic
;
?
;
_space_group_IT_number 2
_symmetry_cell_setting triclinic
_symmetry_space_group_name_Hall '-P 1'
_symmetry_space_group_name_H-M 'P -1'
_atom_sites_solution_hydrogens difmap
_atom_sites_solution_primary direct
_atom_sites_solution_secondary difmap
_audit_creation_method SHELXL-97
_cell_angle_alpha 79.174(1)
_cell_angle_beta 79.418(1)
_cell_angle_gamma 71.435(1)
_cell_formula_units_Z 1
_cell_length_a 8.7353(6)
_cell_length_b 11.3832(8)
_cell_length_c 13.5668(10)
_cell_measurement_reflns_used 8605
_cell_measurement_temperature 150(2)
_cell_measurement_theta_max 28.3
_cell_measurement_theta_min 2.23
_cell_volume 1244.90(15)
_computing_cell_refinement 'Bruker SAINT'
_computing_data_collection 'Bruker SMART'
_computing_data_reduction 'Bruker SAINT'
_computing_molecular_graphics 'Bruker SHELXTL'
_computing_publication_material 'Bruker SHELXTL and local programs'
_computing_structure_refinement 'Bruker SHELXTL'
_computing_structure_solution SIR97
_diffrn_ambient_temperature 150(2)
_diffrn_measured_fraction_theta_full 0.993
_diffrn_measured_fraction_theta_max 0.993
_diffrn_measurement_device_type 'Bruker SMART 1K CCD diffractometer'
_diffrn_measurement_method 'thin-slice \w scans'
_diffrn_radiation_monochromator graphite
_diffrn_radiation_source 'sealed tube'
_diffrn_radiation_type MoK\a
_diffrn_radiation_wavelength 0.71073
_diffrn_reflns_av_R_equivalents 0.0174
_diffrn_reflns_av_sigmaI/netI 0.0228
_diffrn_reflns_limit_h_max 10
_diffrn_reflns_limit_h_min -10
_diffrn_reflns_limit_k_max 13
_diffrn_reflns_limit_k_min -13
_diffrn_reflns_limit_l_max 16
_diffrn_reflns_limit_l_min -16
_diffrn_reflns_number 9061
_diffrn_reflns_theta_full 25.00
_diffrn_reflns_theta_max 25.00
_diffrn_reflns_theta_min 1.54
_diffrn_standards_number 0
_exptl_absorpt_coefficient_mu 0.374
_exptl_absorpt_correction_T_max 0.929
_exptl_absorpt_correction_T_min 0.835
_exptl_absorpt_correction_type multi-scan
_exptl_absorpt_process_details SADABS
_exptl_crystal_colour colourless
_exptl_crystal_density_diffrn 1.037
_exptl_crystal_density_method 'not measured'
_exptl_crystal_description block
_exptl_crystal_F_000 428
_exptl_crystal_size_max 0.50
_exptl_crystal_size_mid 0.40
_exptl_crystal_size_min 0.20
_refine_diff_density_max 0.860
_refine_diff_density_min -0.573
_refine_diff_density_rms 0.055
_refine_ls_extinction_method none
_refine_ls_goodness_of_fit_ref 1.152
_refine_ls_hydrogen_treatment mixed
_refine_ls_matrix_type full
_refine_ls_number_parameters 232
_refine_ls_number_reflns 4351
_refine_ls_number_restraints 0
_refine_ls_restrained_S_all 1.152
_refine_ls_R_factor_all 0.0551
_refine_ls_R_factor_gt 0.0518
_refine_ls_shift/su_max 0.000
_refine_ls_shift/su_mean 0.000
_refine_ls_structure_factor_coef Fsqd
_refine_ls_weighting_details 'calc w=1/[\s^2^(Fo^2^)+(0.0367P)^2^+1.6697P] where P=(Fo^2^+2Fc^2^)/3'
_refine_ls_weighting_scheme calc
_refine_ls_wR_factor_gt 0.1167
_refine_ls_wR_factor_ref 0.1185
_reflns_number_gt 4098
_reflns_number_total 4351
_reflns_threshold_expression I>2\s(I)
_cod_data_source_file b708279g.txt
_cod_data_source_block ki267_compound_2b
_cod_database_code 7006016

loop_
_symmetry_equiv_pos_as_xyz
'x, y, z'
'-x, -y, -z'

loop_
_atom_site_label
_atom_site_type_symbol
_atom_site_fract_x
_atom_site_fract_y
_atom_site_fract_z
_atom_site_U_iso_or_equiv
_atom_site_adp_type
_atom_site_occupancy
_atom_site_symmetry_multiplicity
_atom_site_calc_flag
_atom_site_refinement_flags
_atom_site_disorder_assembly
_atom_site_disorder_group
K1 K 0.37193(8) 0.53561(5) 0.16523(4) 0.03097(17) Uani 1 1 d . . .
P1 P 0.27120(10) 0.27467(7) 0.11654(5) 0.03130(19) Uani 1 1 d . A .
Si1 Si 0.52731(9) 0.19534(8) 0.26098(7) 0.0379(2) Uani 1 1 d . . .
Si2 Si 0.16002(9) 0.28305(7) 0.34571(5) 0.02643(18) Uani 1 1 d . . .
N1 N 0.3722(3) 0.6805(2) 0.31509(17) 0.0320(5) Uani 1 1 d . . .
N2 N 0.0839(3) 0.7573(2) 0.19705(17) 0.0316(5) Uani 1 1 d . . .
B1 B 0.3755(5) 0.3618(4) 0.0011(2) 0.0400(8) Uani 1 1 d . . .
H1A H 0.362(5) 0.329(4) -0.068(3) 0.071(12) Uiso 1 1 d . . .
H1B H 0.503(5) 0.350(3) 0.013(3) 0.065(11) Uiso 1 1 d . . .
H1C H 0.308(4) 0.460(3) 0.000(2) 0.050(9) Uiso 1 1 d . . .
C1 C 0.3173(3) 0.2744(2) 0.23556(18) 0.0249(5) Uani 1 1 d . A .
C2 C 0.2993(7) 0.1162(4) 0.0902(3) 0.0745(14) Uani 1 1 d . . .
H2A H 0.2324 0.0753 0.1427 0.112 Uiso 1 1 calc R A .
H2B H 0.4143 0.0675 0.0899 0.112 Uiso 1 1 calc R . .
H2C H 0.2662 0.1210 0.0240 0.112 Uiso 1 1 calc R . .
C3 C 0.0553(4) 0.3447(4) 0.1084(3) 0.0601(11) Uani 1 1 d . . .
H3A H -0.0069 0.2988 0.1599 0.090 Uiso 1 1 calc R A .
H3B H 0.0332 0.3409 0.0410 0.090 Uiso 1 1 calc R . .
H3C H 0.0230 0.4322 0.1200 0.090 Uiso 1 1 calc R . .
C4 C 0.6862(5) 0.1581(5) 0.1520(3) 0.0934(18) Uani 1 1 d . A .
H4A H 0.6640 0.0983 0.1172 0.140 Uiso 1 1 calc R . .
H4B H 0.7929 0.1212 0.1758 0.140 Uiso 1 1 calc R . .
H4C H 0.6860 0.2348 0.1050 0.140 Uiso 1 1 calc R . .
C5 C 0.6046(8) 0.2920(9) 0.3351(8) 0.061(3) Uani 0.70(2) 1 d P A 1
H5A H 0.7170 0.2471 0.3472 0.091 Uiso 0.70(2) 1 calc PR A 1
H5B H 0.5349 0.3035 0.4001 0.091 Uiso 0.70(2) 1 calc PR A 1
H5C H 0.6006 0.3739 0.2953 0.091 Uiso 0.70(2) 1 calc PR A 1
C5A C 0.643(2) 0.2991(19) 0.258(3) 0.100(13) Uani 0.30(2) 1 d P A 2
H5A1 H 0.7539 0.2508 0.2711 0.150 Uiso 0.30(2) 1 calc PR A 2
H5A2 H 0.5920 0.3538 0.3103 0.150 Uiso 0.30(2) 1 calc PR A 2
H5A3 H 0.6467 0.3500 0.1914 0.150 Uiso 0.30(2) 1 calc PR A 2
C6 C 0.5563(5) 0.0449(4) 0.3479(3) 0.0717(13) Uani 1 1 d . A .
H6A H 0.5374 -0.0176 0.3146 0.108 Uiso 1 1 calc R . .
H6B H 0.4790 0.0576 0.4099 0.108 Uiso 1 1 calc R . .
H6C H 0.6679 0.0154 0.3649 0.108 Uiso 1 1 calc R . .
C7 C -0.0159(4) 0.4308(3) 0.3381(2) 0.0444(8) Uani 1 1 d . A .
H7A H 0.0259 0.5033 0.3182 0.067 Uiso 1 1 calc R . .
H7B H -0.0829 0.4368 0.4044 0.067 Uiso 1 1 calc R . .
H7C H -0.0822 0.4290 0.2878 0.067 Uiso 1 1 calc R . .
C8 C 0.2365(4) 0.2855(3) 0.4659(2) 0.0490(8) Uani 1 1 d . A .
H8A H 0.2836 0.3549 0.4567 0.073 Uiso 1 1 calc R . .
H8B H 0.3199 0.2063 0.4825 0.073 Uiso 1 1 calc R . .
H8C H 0.1457 0.2966 0.5212 0.073 Uiso 1 1 calc R . .
C9 C 0.0699(4) 0.1479(3) 0.3758(3) 0.0466(8) Uani 1 1 d . A .
H9A H 0.1551 0.0701 0.3932 0.070 Uiso 1 1 calc R . .
H9B H 0.0249 0.1415 0.3166 0.070 Uiso 1 1 calc R . .
H9C H -0.0170 0.1620 0.4332 0.070 Uiso 1 1 calc R . .
C10 C 0.5393(4) 0.6805(4) 0.3165(3) 0.0489(8) Uani 1 1 d . A .
H10A H 0.5825 0.7154 0.2495 0.073 Uiso 1 1 calc R . .
H10B H 0.6072 0.5946 0.3339 0.073 Uiso 1 1 calc R . .
H10C H 0.5400 0.7316 0.3670 0.073 Uiso 1 1 calc R . .
C11 C 0.3092(5) 0.6258(4) 0.4138(3) 0.0582(10) Uani 1 1 d . A .
H11A H 0.2024 0.6169 0.4105 0.087 Uiso 1 1 calc R . .
H11B H 0.2982 0.6805 0.4642 0.087 Uiso 1 1 calc R . .
H11C H 0.3846 0.5434 0.4331 0.087 Uiso 1 1 calc R . .
C12 C 0.2729(4) 0.8091(3) 0.2885(3) 0.0446(8) Uani 1 1 d . A .
H12A H 0.3259 0.8457 0.2246 0.053 Uiso 1 1 calc R . .
H12B H 0.2702 0.8584 0.3420 0.053 Uiso 1 1 calc R . .
C13 C 0.0988(4) 0.8223(3) 0.2756(3) 0.0437(8) Uani 1 1 d . A .
H13A H 0.0439 0.7901 0.3408 0.052 Uiso 1 1 calc R . .
H13B H 0.0405 0.9123 0.2599 0.052 Uiso 1 1 calc R . .
C14 C -0.0855(3) 0.7570(3) 0.2050(3) 0.0419(7) Uani 1 1 d . A .
H14A H -0.1197 0.7194 0.2732 0.063 Uiso 1 1 calc R . .
H14B H -0.0945 0.7083 0.1551 0.063 Uiso 1 1 calc R . .
H14C H -0.1556 0.8432 0.1920 0.063 Uiso 1 1 calc R . .
C15 C 0.1297(4) 0.8193(4) 0.0971(3) 0.0530(9) Uani 1 1 d . A .
H15A H 0.2428 0.8205 0.0909 0.080 Uiso 1 1 calc R . .
H15B H 0.0579 0.9054 0.0879 0.080 Uiso 1 1 calc R . .
H15C H 0.1194 0.7739 0.0452 0.080 Uiso 1 1 calc R . .

loop_
_atom_site_aniso_label
_atom_site_aniso_U_11
_atom_site_aniso_U_22
_atom_site_aniso_U_33
_atom_site_aniso_U_23
_atom_site_aniso_U_13
_atom_site_aniso_U_12
K1 0.0398(4) 0.0289(3) 0.0254(3) -0.0056(2) 0.0011(2) -0.0138(3)
P1 0.0468(4) 0.0323(4) 0.0206(3) -0.0022(3) -0.0023(3) -0.0217(3)
Si1 0.0234(4) 0.0367(4) 0.0418(5) 0.0058(4) 0.0011(3) -0.0018(3)
Si2 0.0254(4) 0.0262(4) 0.0240(4) -0.0026(3) 0.0047(3) -0.0074(3)
N1 0.0265(12) 0.0401(13) 0.0315(12) -0.0103(10) -0.0031(9) -0.0099(10)
N2 0.0270(12) 0.0345(13) 0.0339(12) -0.0060(10) -0.0020(10) -0.0103(10)
B1 0.056(2) 0.043(2) 0.0221(16) 0.0015(14) 0.0020(15) -0.0236(18)
C1 0.0256(13) 0.0279(13) 0.0185(12) -0.0018(10) 0.0011(10) -0.0070(10)
C2 0.150(4) 0.050(2) 0.040(2) -0.0107(17) -0.001(2) -0.056(3)
C3 0.047(2) 0.103(3) 0.0408(19) 0.0089(19) -0.0194(16) -0.040(2)
C4 0.050(2) 0.121(4) 0.059(3) 0.008(3) 0.013(2) 0.023(3)
C5 0.036(3) 0.081(5) 0.075(6) -0.034(4) -0.019(3) -0.010(3)
C5A 0.024(8) 0.081(12) 0.18(3) 0.043(15) -0.043(13) -0.008(7)
C6 0.049(2) 0.066(3) 0.060(2) 0.029(2) 0.0021(18) 0.0121(19)
C7 0.0371(17) 0.0349(16) 0.0477(18) -0.0049(14) 0.0095(14) -0.0006(13)
C8 0.062(2) 0.057(2) 0.0238(15) -0.0078(14) 0.0002(14) -0.0144(17)
C9 0.0401(18) 0.0374(17) 0.058(2) -0.0009(15) 0.0091(15) -0.0168(14)
C10 0.0349(17) 0.069(2) 0.0489(19) -0.0179(17) -0.0094(14) -0.0160(16)
C11 0.057(2) 0.078(3) 0.0389(18) 0.0019(18) -0.0047(16) -0.027(2)
C12 0.0424(18) 0.0381(17) 0.060(2) -0.0177(15) -0.0164(15) -0.0099(14)
C13 0.0358(17) 0.0421(18) 0.0522(19) -0.0190(15) -0.0090(14) -0.0013(14)
C14 0.0295(16) 0.0443(18) 0.0517(19) 0.0013(14) -0.0079(14) -0.0137(13)
C15 0.046(2) 0.066(2) 0.0443(19) 0.0055(17) -0.0026(15) -0.0220(17)

loop_
_atom_type_symbol
_atom_type_description
_atom_type_scat_dispersion_real
_atom_type_scat_dispersion_imag
_atom_type_scat_source
C C 0.0033 0.0016 'International Tables Vol C Tables 4.2.6.8 and 6.1.1.4'
H H 0.0000 0.0000 'International Tables Vol C Tables 4.2.6.8 and 6.1.1.4'
B B 0.0013 0.0007 'International Tables Vol C Tables 4.2.6.8 and 6.1.1.4'
Si Si 0.0817 0.0704 'International Tables Vol C Tables 4.2.6.8 and 6.1.1.4'
P P 0.1023 0.0942 'International Tables Vol C Tables 4.2.6.8 and 6.1.1.4'
K K 0.2009 0.2494 'International Tables Vol C Tables 4.2.6.8 and 6.1.1.4'
N N 0.0061 0.0033 'International Tables Vol C Tables 4.2.6.8 and 6.1.1.4'

loop_
_geom_angle_atom_site_label_1
_geom_angle_atom_site_label_2
_geom_angle_atom_site_label_3
_geom_angle
_geom_angle_site_symmetry_1
_geom_angle_site_symmetry_3
_geom_angle_publ_flag
N1 K1 N2 62.82(6) . . ?
N1 K1 H1B 159.0(7) . . ?
N1 K1 H1C 163.4(7) . . ?
N1 K1 C1 118.60(7) . . ?
N2 K1 H1B 136.7(7) . . ?
N2 K1 H1C 101.6(7) . . ?
N2 K1 C1 116.75(7) . . ?
H1B K1 H1C 35.2(10) . . ?
H1B K1 C1 63.9(7) . . ?
H1C K1 C1 72.6(7) . . ?
B1 P1 C1 118.21(14) . . ?
B1 P1 C2 108.38(17) . . ?
B1 P1 C3 104.04(17) . . ?
C1 P1 C2 112.22(16) . . ?
C1 P1 C3 111.67(15) . . ?
C2 P1 C3 100.6(2) . . ?
C1 Si1 C4 117.96(17) . . ?
C1 Si1 C5 111.8(2) . . ?
C1 Si1 C5A 113.8(5) . . ?
C1 Si1 C6 115.02(16) . . ?
C4 Si1 C5 105.1(4) . . ?
C4 Si1 C5A 77.0(15) . . ?
C4 Si1 C6 104.2(2) . . ?
C5 Si1 C6 101.0(4) . . ?
C5A Si1 C6 122.6(8) . . ?
C1 Si2 C7 114.23(13) . . ?
C1 Si2 C8 112.96(14) . . ?
C1 Si2 C9 114.71(13) . . ?
C7 Si2 C8 102.42(16) . . ?
C7 Si2 C9 106.82(15) . . ?
C8 Si2 C9 104.53(16) . . ?
K1 N1 C10 109.03(18) . . ?
K1 N1 C11 109.4(2) . . ?
K1 N1 C12 108.91(17) . . ?
C10 N1 C11 109.6(3) . . ?
C10 N1 C12 108.8(2) . . ?
C11 N1 C12 111.2(3) . . ?
K1 N2 C13 111.67(17) . . ?
K1 N2 C14 124.36(18) . . ?
K1 N2 C15 90.25(18) . . ?
C13 N2 C14 109.2(2) . . ?
C13 N2 C15 110.7(3) . . ?
C14 N2 C15 108.7(2) . . ?
P1 B1 H1A 108(2) . . ?
P1 B1 H1B 109.5(19) . . ?
P1 B1 H1C 105.5(18) . . ?
H1A B1 H1B 116(3) . . ?
H1A B1 H1C 110(3) . . ?
H1B B1 H1C 108(3) . . ?
K1 C1 P1 89.95(10) . . ?
K1 C1 Si1 94.69(10) . . ?
K1 C1 Si2 109.37(11) . . ?
P1 C1 Si1 117.72(14) . . ?
P1 C1 Si2 120.44(15) . . ?
Si1 C1 Si2 116.05(13) . . ?
P1 C2 H2A 109.5 . . ?
P1 C2 H2B 109.5 . . ?
P1 C2 H2C 109.5 . . ?
H2A C2 H2B 109.5 . . ?
H2A C2 H2C 109.5 . . ?
H2B C2 H2C 109.5 . . ?
P1 C3 H3A 109.5 . . ?
P1 C3 H3B 109.5 . . ?
P1 C3 H3C 109.5 . . ?
H3A C3 H3B 109.5 . . ?
H3A C3 H3C 109.5 . . ?
H3B C3 H3C 109.5 . . ?
Si1 C4 H4A 109.5 . . ?
Si1 C4 H4B 109.5 . . ?
Si1 C4 H4C 109.5 . . ?
H4A C4 H4B 109.5 . . ?
H4A C4 H4C 109.5 . . ?
H4B C4 H4C 109.5 . . ?
Si1 C5 H5A 109.5 . . ?
Si1 C5 H5B 109.5 . . ?
Si1 C5 H5C 109.5 . . ?
H5A C5 H5B 109.5 . . ?
H5A C5 H5C 109.5 . . ?
H5B C5 H5C 109.5 . . ?
Si1 C5A H5A1 109.5 . . ?
Si1 C5A H5A2 109.5 . . ?
Si1 C5A H5A3 109.5 . . ?
H5A1 C5A H5A2 109.5 . . ?
H5A1 C5A H5A3 109.5 . . ?
H5A2 C5A H5A3 109.5 . . ?
Si1 C6 H6A 109.5 . . ?
Si1 C6 H6B 109.5 . . ?
Si1 C6 H6C 109.5 . . ?
H6A C6 H6B 109.5 . . ?
H6A C6 H6C 109.5 . . ?
H6B C6 H6C 109.5 . . ?
Si2 C7 H7A 109.5 . . ?
Si2 C7 H7B 109.5 . . ?
Si2 C7 H7C 109.5 . . ?
H7A C7 H7B 109.5 . . ?
H7A C7 H7C 109.5 . . ?
H7B C7 H7C 109.5 . . ?
Si2 C8 H8A 109.5 . . ?
Si2 C8 H8B 109.5 . . ?
Si2 C8 H8C 109.5 . . ?
H8A C8 H8B 109.5 . . ?
H8A C8 H8C 109.5 . . ?
H8B C8 H8C 109.5 . . ?
Si2 C9 H9A 109.5 . . ?
Si2 C9 H9B 109.5 . . ?
Si2 C9 H9C 109.5 . . ?
H9A C9 H9B 109.5 . . ?
H9A C9 H9C 109.5 . . ?
H9B C9 H9C 109.5 . . ?
N1 C10 H10A 109.5 . . ?
N1 C10 H10B 109.5 . . ?
N1 C10 H10C 109.5 . . ?
H10A C10 H10B 109.5 . . ?
H10A C10 H10C 109.5 . . ?
H10B C10 H10C 109.5 . . ?
N1 C11 H11A 109.5 . . ?
N1 C11 H11B 109.5 . . ?
N1 C11 H11C 109.5 . . ?
H11A C11 H11B 109.5 . . ?
H11A C11 H11C 109.5 . . ?
H11B C11 H11C 109.5 . . ?
N1 C12 H12A 108.6 . . ?
N1 C12 H12B 108.6 . . ?
N1 C12 C13 114.5(3) . . ?
H12A C12 H12B 107.6 . . ?
H12A C12 C13 108.6 . . ?
H12B C12 C13 108.6 . . ?
N2 C13 C12 114.7(2) . . ?
N2 C13 H13A 108.6 . . ?
N2 C13 H13B 108.6 . . ?
C12 C13 H13A 108.6 . . ?
C12 C13 H13B 108.6 . . ?
H13A C13 H13B 107.6 . . ?
N2 C14 H14A 109.5 . . ?
N2 C14 H14B 109.5 . . ?
N2 C14 H14C 109.5 . . ?
H14A C14 H14B 109.5 . . ?
H14A C14 H14C 109.5 . . ?
H14B C14 H14C 109.5 . . ?
N2 C15 H15A 109.5 . . ?
N2 C15 H15B 109.5 . . ?
N2 C15 H15C 109.5 . . ?
H15A C15 H15B 109.5 . . ?
H15A C15 H15C 109.5 . . ?
H15B C15 H15C 109.5 . . ?

loop_
_geom_bond_atom_site_label_1
_geom_bond_atom_site_label_2
_geom_bond_distance
_geom_bond_site_symmetry_2
_geom_bond_publ_flag
K1 N1 2.849(2) . ?
K1 N2 2.975(2) . ?
K1 H1B 3.05(4) . ?
K1 H1C 2.75(3) . ?
K1 C1 3.107(3) . ?
P1 B1 1.933(3) . ?
P1 C1 1.733(3) . ?
P1 C2 1.836(3) . ?
P1 C3 1.814(4) . ?
Si1 C1 1.833(3) . ?
Si1 C4 1.844(4) . ?
Si1 C5 1.953(6) . ?
Si1 C5A 1.773(19) . ?
Si1 C6 1.861(4) . ?
Si2 C1 1.829(2) . ?
Si2 C7 1.883(3) . ?
Si2 C8 1.880(3) . ?
Si2 C9 1.890(3) . ?
N1 C10 1.463(4) . ?
N1 C11 1.455(4) . ?
N1 C12 1.461(4) . ?
N2 C13 1.452(4) . ?
N2 C14 1.465(4) . ?
N2 C15 1.455(4) . ?
B1 H1A 1.11(4) . ?
B1 H1B 1.12(4) . ?
B1 H1C 1.08(3) . ?
C2 H2A 0.980 . ?
C2 H2B 0.980 . ?
C2 H2C 0.980 . ?
C3 H3A 0.980 . ?
C3 H3B 0.980 . ?
C3 H3C 0.980 . ?
C4 H4A 0.980 . ?
C4 H4B 0.980 . ?
C4 H4C 0.980 . ?
C5 H5A 0.980 . ?
C5 H5B 0.980 . ?
C5 H5C 0.980 . ?
C5A H5A1 0.980 . ?
C5A H5A2 0.980 . ?
C5A H5A3 0.980 . ?
C6 H6A 0.980 . ?
C6 H6B 0.980 . ?
C6 H6C 0.980 . ?
C7 H7A 0.980 . ?
C7 H7B 0.980 . ?
C7 H7C 0.980 . ?
C8 H8A 0.980 . ?
C8 H8B 0.980 . ?
C8 H8C 0.980 . ?
C9 H9A 0.980 . ?
C9 H9B 0.980 . ?
C9 H9C 0.980 . ?
C10 H10A 0.980 . ?
C10 H10B 0.980 . ?
C10 H10C 0.980 . ?
C11 H11A 0.980 . ?
C11 H11B 0.980 . ?
C11 H11C 0.980 . ?
C12 H12A 0.990 . ?
C12 H12B 0.990 . ?
C12 C13 1.520(4) . ?
C13 H13A 0.990 . ?
C13 H13B 0.990 . ?
C14 H14A 0.980 . ?
C14 H14B 0.980 . ?
C14 H14C 0.980 . ?
C15 H15A 0.980 . ?
C15 H15B 0.980 . ?
C15 H15C 0.980 . ?
